data_1571642
loop_
_publ_author_name
'Gisbert, Yohan'
'Sim&#xf3;n Marqu&#xe9;s, Pablo'
'Baccini, Caterina'
'Abid, Seifallah'
'Saffon-Merceron, Nathalie'
'Rapenne, Gw&#xe9;na&#xeb;l'
'Kammerer, Claire'

_publ_section_title
;
 Copper-catalysed perarylation of cyclopentadiene: synthesis of
 hexaarylcyclopentadienes.
;
_journal_issue 24
_journal_name_full 'Chemical science'
_journal_page_first 9127
_journal_page_last 9137
_journal_paper_doi 10.1039/d4sc02458c
_journal_volume 15
_journal_year 2024
_chemical_formula_sum 'C41 H28'
_chemical_formula_weight 520.63
_space_group_crystal_system triclinic
_space_group_IT_number 2
_space_group_name_Hall '-P 1'
_space_group_name_H-M_alt 'P -1'
_atom_sites_solution_hydrogens geom
_atom_sites_solution_primary 'dual space'
_audit_creation_method SHELXL-2018/3
_audit_update_record
;
2024-05-13 deposited with the CCDC.	2024-05-15 downloaded from the CCDC.
;
_cell_angle_alpha 90.8439(16)
_cell_angle_beta 106.9556(14)
_cell_angle_gamma 109.2957(14)
_cell_formula_units_Z 2
_cell_length_a 9.6243(3)
_cell_length_b 11.6276(5)
_cell_length_c 13.5153(6)
_cell_measurement_reflns_used 9949
_cell_measurement_temperature 193(2)
_cell_measurement_theta_max 28.25
_cell_measurement_theta_min 2.60
_cell_volume 1355.07(10)
_computing_cell_refinement 'Bruker SAINT'
_computing_data_collection 'Bruker APEX3'
_computing_data_reduction 'Bruker SAINT'
_computing_molecular_graphics 'Bruker SHELXTL'
_computing_publication_material 'Bruker SHELXTL'
_computing_structure_refinement 'SHELXL-2018/3 (Sheldrick, 2018)'
_computing_structure_solution 'SHELXT (Sheldrick 2015)'
_diffrn_ambient_temperature 193(2)
_diffrn_detector_area_resol_mean 768x1024
_diffrn_measured_fraction_theta_full 0.990
_diffrn_measured_fraction_theta_max 0.992
_diffrn_measurement_device_type 'Bruker D8-Venture Photon III detector'
_diffrn_measurement_method 'phi and omega scans'
_diffrn_radiation_type MoK\a
_diffrn_radiation_wavelength 0.71073
_diffrn_reflns_av_R_equivalents 0.0354
_diffrn_reflns_av_unetI/netI 0.0219
_diffrn_reflns_Laue_measured_fraction_full 0.990
_diffrn_reflns_Laue_measured_fraction_max 0.992
_diffrn_reflns_limit_h_max 12
_diffrn_reflns_limit_h_min -12
_diffrn_reflns_limit_k_max 15
_diffrn_reflns_limit_k_min -15
_diffrn_reflns_limit_l_max 18
_diffrn_reflns_limit_l_min -18
_diffrn_reflns_number 44286
_diffrn_reflns_point_group_measured_fraction_full 0.990
_diffrn_reflns_point_group_measured_fraction_max 0.992
_diffrn_reflns_theta_full 25.242
_diffrn_reflns_theta_max 28.297
_diffrn_reflns_theta_min 3.183
_diffrn_source 'fine-focus sealed tube'
_exptl_absorpt_coefficient_mu 0.072
_exptl_absorpt_correction_T_max 0.7457
_exptl_absorpt_correction_T_min 0.7190
_exptl_absorpt_correction_type multi-scan
_exptl_absorpt_process_details 'SADABS (Bruker-AXS)'
_exptl_crystal_colour colourless
_exptl_crystal_density_diffrn 1.276
_exptl_crystal_description plate
_exptl_crystal_F_000 548
_exptl_crystal_size_max 0.400
_exptl_crystal_size_mid 0.300
_exptl_crystal_size_min 0.050
_refine_diff_density_max 0.360
_refine_diff_density_min -0.239
_refine_diff_density_rms 0.042
_refine_ls_extinction_method none
_refine_ls_goodness_of_fit_ref 1.053
_refine_ls_hydrogen_treatment constr
_refine_ls_matrix_type full
_refine_ls_number_parameters 370
_refine_ls_number_reflns 6677
_refine_ls_number_restraints 0
_refine_ls_restrained_S_all 1.053
_refine_ls_R_factor_all 0.0558
_refine_ls_R_factor_gt 0.0478
_refine_ls_shift/su_max 0.000
_refine_ls_shift/su_mean 0.000
_refine_ls_structure_factor_coef Fsqd
_refine_ls_weighting_details 'w=1/[\s^2^(Fo^2^)+(0.0719P)^2^+0.3685P] where P=(Fo^2^+2Fc^2^)/3'
_refine_ls_weighting_scheme calc
_refine_ls_wR_factor_gt 0.1234
_refine_ls_wR_factor_ref 0.1300
_reflns_Friedel_coverage 0.000
_reflns_number_gt 5655
_reflns_number_total 6677
_reflns_threshold_expression 'I > 2\s(I)'
_cod_data_source_file d4sc02458c2.cif
_cod_data_source_block 5
_cod_depositor_comments 'Adding full bibliography for 1571637--1571645.cif.'
_cod_original_cell_volume 1355.07(9)
_cod_database_code 1571642
_shelx_shelxl_version_number 2018/3
_shelx_space_group_comment
; 
The symmetry employed for this shelxl refinement is uniquely defined 
by the following loop, which should always be used as a source of 
symmetry information in preference to the above space-group names. 
They are only intended as comments. 
;
_shelx_estimated_absorpt_t_min 0.972
_shelx_estimated_absorpt_t_max 0.996
_exptl_absorpt_special_details
;
SADABS-2016/2 Krause, L., Herbst-Irmer, R., Sheldrick G.M. & Stalke D.,
 J. Appl. Cryst. 48 (2015) 3-10
;

loop_
_space_group_symop_operation_xyz
'x, y, z'
'-x, -y, -z'

loop_
_atom_site_label
_atom_site_type_symbol
_atom_site_fract_x
_atom_site_fract_y
_atom_site_fract_z
_atom_site_U_iso_or_equiv
_atom_site_adp_type
_atom_site_occupancy
_atom_site_site_symmetry_order
_atom_site_calc_flag
_atom_site_refinement_flags_posn
_atom_site_refinement_flags_adp
_atom_site_refinement_flags_occupancy
_atom_site_disorder_assembly
_atom_site_disorder_group
C1 C 0.31776(12) 0.25046(10) 0.68342(8) 0.0195(2) Uani 1 1 d . . . . .
C2 C 0.26733(13) 0.36103(10) 0.69035(8) 0.0204(2) Uani 1 1 d . . . . .
C3 C 0.38654(13) 0.45694(10) 0.75625(8) 0.0205(2) Uani 1 1 d . . . . .
C4 C 0.52085(12) 0.41703(10) 0.80003(8) 0.0200(2) Uani 1 1 d . . . . .
C5 C 0.48335(12) 0.29945(10) 0.76189(8) 0.0195(2) Uani 1 1 d . . . . .
C6 C 0.21446(12) 0.14049(10) 0.72162(9) 0.0223(2) Uani 1 1 d . . . . .
C7 C 0.21742(14) 0.15289(12) 0.82512(10) 0.0277(2) Uani 1 1 d . . . . .
H7 H 0.282424 0.227330 0.868966 0.033 Uiso 1 1 calc R U . . .
C8 C 0.12660(16) 0.05787(14) 0.86483(12) 0.0369(3) Uani 1 1 d . . . . .
H8 H 0.131182 0.067284 0.935776 0.044 Uiso 1 1 calc R U . . .
C9 C 0.02913(16) -0.05082(13) 0.80152(14) 0.0419(4) Uani 1 1 d . . . . .
H9 H -0.031777 -0.116338 0.829030 0.050 Uiso 1 1 calc R U . . .
C10 C 0.02167(15) -0.06265(12) 0.69842(13) 0.0383(3) Uani 1 1 d . . . . .
H10 H -0.046968 -0.135924 0.654172 0.046 Uiso 1 1 calc R U . . .
C11 C 0.11373(14) 0.03173(11) 0.65846(11) 0.0297(3) Uani 1 1 d . . . . .
H11 H 0.107880 0.021945 0.587280 0.036 Uiso 1 1 calc R U . . .
C12 C 0.33537(12) 0.22627(10) 0.57629(8) 0.0221(2) Uani 1 1 d . . . . .
C13 C 0.35892(14) 0.11989(12) 0.54761(9) 0.0292(3) Uani 1 1 d . . . . .
H13 H 0.355168 0.057597 0.592505 0.035 Uiso 1 1 calc R U . . .
C14 C 0.38777(16) 0.10396(14) 0.45429(10) 0.0368(3) Uani 1 1 d . . . . .
H14 H 0.400726 0.030063 0.435332 0.044 Uiso 1 1 calc R U . . .
C15 C 0.39777(16) 0.19427(16) 0.38894(10) 0.0398(3) Uani 1 1 d . . . . .
H15 H 0.418136 0.183185 0.325465 0.048 Uiso 1 1 calc R U . . .
C16 C 0.37780(16) 0.30107(14) 0.41697(10) 0.0368(3) Uani 1 1 d . . . . .
H16 H 0.386041 0.364278 0.372936 0.044 Uiso 1 1 calc R U . . .
C17 C 0.34572(14) 0.31684(12) 0.50914(9) 0.0283(3) Uani 1 1 d . . . . .
H17 H 0.330623 0.390260 0.526703 0.034 Uiso 1 1 calc R U . . .
C18 C 0.11888(13) 0.36955(10) 0.63924(8) 0.0219(2) Uani 1 1 d . . . . .
C19 C -0.00446(14) 0.27115(11) 0.57056(9) 0.0265(2) Uani 1 1 d . . . . .
H19 H 0.011931 0.197602 0.555180 0.032 Uiso 1 1 calc R U . . .
C20 C -0.14770(14) 0.28068(13) 0.52581(10) 0.0312(3) Uani 1 1 d . . . . .
H20 H -0.229459 0.213892 0.480081 0.037 Uiso 1 1 calc R U . . .
C21 C -0.17276(14) 0.38868(13) 0.54770(10) 0.0327(3) Uani 1 1 d . . . . .
H21 H -0.272313 0.394427 0.517977 0.039 Uiso 1 1 calc R U . . .
C22 C -0.05432(15) 0.48642(12) 0.61191(10) 0.0298(3) Uani 1 1 d . . . . .
H22 H -0.072969 0.559552 0.625144 0.036 Uiso 1 1 calc R U . . .
C23 C 0.09488(14) 0.48089(11) 0.65885(9) 0.0237(2) Uani 1 1 d . . . . .
C24 C 0.22333(14) 0.58508(11) 0.72434(9) 0.0242(2) Uani 1 1 d . . . . .
C25 C 0.20869(17) 0.70066(12) 0.73985(10) 0.0320(3) Uani 1 1 d . . . . .
H25 H 0.112539 0.710619 0.706400 0.038 Uiso 1 1 calc R U . . .
C26 C 0.32949(18) 0.79860(12) 0.80182(11) 0.0355(3) Uani 1 1 d . . . . .
H26 H 0.316467 0.875203 0.810610 0.043 Uiso 1 1 calc R U . . .
C27 C 0.47127(17) 0.78592(11) 0.85190(10) 0.0327(3) Uani 1 1 d . . . . .
H27 H 0.554130 0.853504 0.895890 0.039 Uiso 1 1 calc R U . . .
C28 C 0.49186(15) 0.67580(11) 0.83793(10) 0.0271(2) Uani 1 1 d . . . . .
H28 H 0.589443 0.668424 0.871797 0.032 Uiso 1 1 calc R U . . .
C29 C 0.36947(13) 0.57351(10) 0.77377(9) 0.0222(2) Uani 1 1 d . . . . .
C30 C 0.67456(12) 0.49154(10) 0.87460(8) 0.0206(2) Uani 1 1 d . . . . .
C31 C 0.79862(14) 0.54923(12) 0.83854(10) 0.0295(3) Uani 1 1 d . . . . .
H31 H 0.785507 0.540032 0.766077 0.035 Uiso 1 1 calc R U . . .
C32 C 0.94186(15) 0.62034(13) 0.90804(12) 0.0374(3) Uani 1 1 d . . . . .
H32 H 1.025761 0.660300 0.882750 0.045 Uiso 1 1 calc R U . . .
C33 C 0.96255(15) 0.63306(12) 1.01342(11) 0.0365(3) Uani 1 1 d . . . . .
H33 H 1.060601 0.681578 1.060651 0.044 Uiso 1 1 calc R U . . .
C34 C 0.84048(16) 0.57516(12) 1.05035(10) 0.0332(3) Uani 1 1 d . . . . .
H34 H 0.854688 0.583919 1.122990 0.040 Uiso 1 1 calc R U . . .
C35 C 0.69723(14) 0.50426(11) 0.98138(9) 0.0268(2) Uani 1 1 d . . . . .
H35 H 0.613966 0.464086 1.007184 0.032 Uiso 1 1 calc R U . . .
C36 C 0.58167(12) 0.22326(10) 0.79512(8) 0.0198(2) Uani 1 1 d . . . . .
C37 C 0.59044(13) 0.17553(11) 0.88998(9) 0.0241(2) Uani 1 1 d . . . . .
H37 H 0.533337 0.192188 0.931561 0.029 Uiso 1 1 calc R U . . .
C38 C 0.68127(14) 0.10416(11) 0.92445(10) 0.0284(3) Uani 1 1 d . . . . .
H38 H 0.685732 0.071980 0.989054 0.034 Uiso 1 1 calc R U . . .
C39 C 0.76536(14) 0.07987(11) 0.86467(10) 0.0296(3) Uani 1 1 d . . . . .
H39 H 0.825866 0.029534 0.887448 0.036 Uiso 1 1 calc R U . . .
C40 C 0.76130(14) 0.12890(12) 0.77174(10) 0.0300(3) Uani 1 1 d . . . . .
H40 H 0.820717 0.113558 0.731403 0.036 Uiso 1 1 calc R U . . .
C41 C 0.67045(13) 0.20062(11) 0.73718(9) 0.0263(2) Uani 1 1 d . . . . .
H41 H 0.668828 0.234525 0.673503 0.032 Uiso 1 1 calc R U . . .

loop_
_atom_site_aniso_label
_atom_site_aniso_U_11
_atom_site_aniso_U_22
_atom_site_aniso_U_33
_atom_site_aniso_U_23
_atom_site_aniso_U_13
_atom_site_aniso_U_12
C1 0.0196(5) 0.0193(5) 0.0185(5) 0.0011(4) 0.0032(4) 0.0080(4)
C2 0.0233(5) 0.0208(5) 0.0192(5) 0.0037(4) 0.0066(4) 0.0103(4)
C3 0.0233(5) 0.0205(5) 0.0193(5) 0.0035(4) 0.0077(4) 0.0089(4)
C4 0.0208(5) 0.0216(5) 0.0177(5) 0.0027(4) 0.0061(4) 0.0077(4)
C5 0.0192(5) 0.0220(5) 0.0166(5) 0.0020(4) 0.0045(4) 0.0071(4)
C6 0.0194(5) 0.0214(5) 0.0266(5) 0.0051(4) 0.0049(4) 0.0098(4)
C7 0.0237(5) 0.0333(6) 0.0285(6) 0.0074(5) 0.0086(4) 0.0126(5)
C8 0.0321(6) 0.0485(8) 0.0422(7) 0.0224(6) 0.0194(6) 0.0220(6)
C9 0.0303(7) 0.0339(7) 0.0723(11) 0.0262(7) 0.0256(7) 0.0159(6)
C10 0.0252(6) 0.0220(6) 0.0654(10) 0.0071(6) 0.0114(6) 0.0078(5)
C11 0.0248(6) 0.0238(6) 0.0369(7) 0.0021(5) 0.0042(5) 0.0087(5)
C12 0.0194(5) 0.0267(5) 0.0175(5) -0.0016(4) 0.0019(4) 0.0081(4)
C13 0.0305(6) 0.0324(6) 0.0236(6) -0.0026(5) 0.0023(5) 0.0152(5)
C14 0.0347(7) 0.0492(8) 0.0275(6) -0.0091(6) 0.0040(5) 0.0215(6)
C15 0.0331(7) 0.0642(10) 0.0232(6) -0.0022(6) 0.0091(5) 0.0184(7)
C16 0.0328(7) 0.0499(8) 0.0269(6) 0.0097(6) 0.0111(5) 0.0119(6)
C17 0.0276(6) 0.0307(6) 0.0253(6) 0.0036(5) 0.0073(5) 0.0095(5)
C18 0.0227(5) 0.0263(5) 0.0194(5) 0.0066(4) 0.0074(4) 0.0111(4)
C19 0.0251(5) 0.0289(6) 0.0241(5) 0.0053(4) 0.0043(4) 0.0104(5)
C20 0.0235(6) 0.0386(7) 0.0277(6) 0.0094(5) 0.0045(5) 0.0089(5)
C21 0.0243(6) 0.0471(8) 0.0335(6) 0.0173(6) 0.0114(5) 0.0186(5)
C22 0.0314(6) 0.0384(7) 0.0309(6) 0.0131(5) 0.0155(5) 0.0215(5)
C23 0.0284(6) 0.0290(6) 0.0212(5) 0.0095(4) 0.0119(4) 0.0156(5)
C24 0.0330(6) 0.0255(5) 0.0216(5) 0.0075(4) 0.0140(5) 0.0148(5)
C25 0.0444(7) 0.0319(6) 0.0323(6) 0.0088(5) 0.0179(6) 0.0242(6)
C26 0.0553(8) 0.0251(6) 0.0384(7) 0.0062(5) 0.0239(6) 0.0217(6)
C27 0.0445(7) 0.0210(6) 0.0348(7) 0.0015(5) 0.0186(6) 0.0089(5)
C28 0.0330(6) 0.0211(5) 0.0284(6) 0.0030(4) 0.0128(5) 0.0083(5)
C29 0.0292(6) 0.0200(5) 0.0211(5) 0.0050(4) 0.0118(4) 0.0100(4)
C30 0.0203(5) 0.0185(5) 0.0213(5) 0.0007(4) 0.0052(4) 0.0057(4)
C31 0.0271(6) 0.0347(6) 0.0261(6) 0.0055(5) 0.0113(5) 0.0075(5)
C32 0.0245(6) 0.0366(7) 0.0450(8) 0.0091(6) 0.0129(5) 0.0012(5)
C33 0.0264(6) 0.0281(6) 0.0395(7) -0.0023(5) -0.0014(5) 0.0004(5)
C34 0.0358(7) 0.0329(6) 0.0226(6) -0.0035(5) 0.0022(5) 0.0078(5)
C35 0.0259(5) 0.0297(6) 0.0226(5) 0.0011(4) 0.0086(4) 0.0059(5)
C36 0.0180(5) 0.0182(5) 0.0204(5) -0.0007(4) 0.0033(4) 0.0053(4)
C37 0.0243(5) 0.0261(5) 0.0246(5) 0.0045(4) 0.0092(4) 0.0109(4)
C38 0.0279(6) 0.0262(6) 0.0311(6) 0.0091(5) 0.0075(5) 0.0110(5)
C39 0.0244(5) 0.0247(6) 0.0394(7) 0.0019(5) 0.0054(5) 0.0123(5)
C40 0.0253(6) 0.0359(6) 0.0315(6) -0.0029(5) 0.0087(5) 0.0145(5)
C41 0.0249(5) 0.0334(6) 0.0211(5) 0.0018(4) 0.0069(4) 0.0112(5)

loop_
_atom_type_symbol
_atom_type_description
_atom_type_scat_dispersion_real
_atom_type_scat_dispersion_imag
_atom_type_scat_source
C C 0.0033 0.0016 'International Tables Vol C Tables 4.2.6.8 and 6.1.1.4'
H H 0.0000 0.0000 'International Tables Vol C Tables 4.2.6.8 and 6.1.1.4'

loop_
_geom_angle_atom_site_label_1
_geom_angle_atom_site_label_2
_geom_angle_atom_site_label_3
_geom_angle
_geom_angle_site_symmetry_1
_geom_angle_site_symmetry_3
_geom_angle_publ_flag
C2 C1 C12 111.95(9) . . ?
C2 C1 C6 109.99(9) . . ?
C12 C1 C6 116.26(9) . . ?
C2 C1 C5 100.80(8) . . ?
C12 C1 C5 106.44(8) . . ?
C6 C1 C5 110.22(9) . . ?
C3 C2 C18 122.08(10) . . ?
C3 C2 C1 110.33(9) . . ?
C18 C2 C1 127.58(10) . . ?
C2 C3 C29 121.11(10) . . ?
C2 C3 C4 108.79(9) . . ?
C29 C3 C4 130.10(10) . . ?
C5 C4 C3 109.23(9) . . ?
C5 C4 C30 123.73(10) . . ?
C3 C4 C30 127.04(9) . . ?
C4 C5 C36 125.26(10) . . ?
C4 C5 C1 110.74(9) . . ?
C36 C5 C1 123.87(9) . . ?
C11 C6 C7 118.09(11) . . ?
C11 C6 C1 124.24(11) . . ?
C7 C6 C1 117.62(10) . . ?
C8 C7 C6 120.83(12) . . ?
C8 C7 H7 119.6 . . ?
C6 C7 H7 119.6 . . ?
C7 C8 C9 120.40(13) . . ?
C7 C8 H8 119.8 . . ?
C9 C8 H8 119.8 . . ?
C10 C9 C8 119.27(12) . . ?
C10 C9 H9 120.4 . . ?
C8 C9 H9 120.4 . . ?
C9 C10 C11 120.59(13) . . ?
C9 C10 H10 119.7 . . ?
C11 C10 H10 119.7 . . ?
C10 C11 C6 120.78(13) . . ?
C10 C11 H11 119.6 . . ?
C6 C11 H11 119.6 . . ?
C17 C12 C13 117.61(11) . . ?
C17 C12 C1 120.47(10) . . ?
C13 C12 C1 121.54(10) . . ?
C14 C13 C12 120.92(12) . . ?
C14 C13 H13 119.5 . . ?
C12 C13 H13 119.5 . . ?
C15 C14 C13 120.73(13) . . ?
C15 C14 H14 119.6 . . ?
C13 C14 H14 119.6 . . ?
C14 C15 C16 119.15(12) . . ?
C14 C15 H15 120.4 . . ?
C16 C15 H15 120.4 . . ?
C15 C16 C17 120.56(13) . . ?
C15 C16 H16 119.7 . . ?
C17 C16 H16 119.7 . . ?
C16 C17 C12 121.00(12) . . ?
C16 C17 H17 119.5 . . ?
C12 C17 H17 119.5 . . ?
C19 C18 C23 119.13(10) . . ?
C19 C18 C2 122.39(10) . . ?
C23 C18 C2 118.48(10) . . ?
C20 C19 C18 120.91(12) . . ?
C20 C19 H19 119.5 . . ?
C18 C19 H19 119.5 . . ?
C19 C20 C21 119.95(12) . . ?
C19 C20 H20 120.0 . . ?
C21 C20 H20 120.0 . . ?
C22 C21 C20 120.33(11) . . ?
C22 C21 H21 119.8 . . ?
C20 C21 H21 119.8 . . ?
C21 C22 C23 121.56(12) . . ?
C21 C22 H22 119.2 . . ?
C23 C22 H22 119.2 . . ?
C22 C23 C18 118.06(11) . . ?
C22 C23 C24 122.31(11) . . ?
C18 C23 C24 119.62(10) . . ?
C25 C24 C29 117.87(11) . . ?
C25 C24 C23 121.81(11) . . ?
C29 C24 C23 120.31(10) . . ?
C26 C25 C24 121.79(12) . . ?
C26 C25 H25 119.1 . . ?
C24 C25 H25 119.1 . . ?
C25 C26 C27 120.06(12) . . ?
C25 C26 H26 120.0 . . ?
C27 C26 H26 120.0 . . ?
C28 C27 C26 120.27(12) . . ?
C28 C27 H27 119.9 . . ?
C26 C27 H27 119.9 . . ?
C27 C28 C29 120.81(12) . . ?
C27 C28 H28 119.6 . . ?
C29 C28 H28 119.6 . . ?
C28 C29 C24 119.16(10) . . ?
C28 C29 C3 122.60(11) . . ?
C24 C29 C3 118.23(10) . . ?
C31 C30 C35 118.86(10) . . ?
C31 C30 C4 120.26(10) . . ?
C35 C30 C4 120.87(10) . . ?
C30 C31 C32 120.33(11) . . ?
C30 C31 H31 119.8 . . ?
C32 C31 H31 119.8 . . ?
C33 C32 C31 120.27(12) . . ?
C33 C32 H32 119.9 . . ?
C31 C32 H32 119.9 . . ?
C32 C33 C34 119.95(12) . . ?
C32 C33 H33 120.0 . . ?
C34 C33 H33 120.0 . . ?
C33 C34 C35 120.05(12) . . ?
C33 C34 H34 120.0 . . ?
C35 C34 H34 120.0 . . ?
C34 C35 C30 120.53(11) . . ?
C34 C35 H35 119.7 . . ?
C30 C35 H35 119.7 . . ?
C41 C36 C37 118.33(10) . . ?
C41 C36 C5 122.72(10) . . ?
C37 C36 C5 118.92(10) . . ?
C38 C37 C36 120.97(11) . . ?
C38 C37 H37 119.5 . . ?
C36 C37 H37 119.5 . . ?
C39 C38 C37 119.93(11) . . ?
C39 C38 H38 120.0 . . ?
C37 C38 H38 120.0 . . ?
C40 C39 C38 119.96(11) . . ?
C40 C39 H39 120.0 . . ?
C38 C39 H39 120.0 . . ?
C39 C40 C41 120.15(11) . . ?
C39 C40 H40 119.9 . . ?
C41 C40 H40 119.9 . . ?
C40 C41 C36 120.62(11) . . ?
C40 C41 H41 119.7 . . ?
C36 C41 H41 119.7 . . ?

loop_
_geom_bond_atom_site_label_1
_geom_bond_atom_site_label_2
_geom_bond_distance
_geom_bond_site_symmetry_2
_geom_bond_publ_flag
C1 C2 1.5273(14) . ?
C1 C12 1.5384(15) . ?
C1 C6 1.5391(15) . ?
C1 C5 1.5445(14) . ?
C2 C3 1.3720(15) . ?
C2 C18 1.4311(15) . ?
C3 C29 1.4424(15) . ?
C3 C4 1.4816(15) . ?
C4 C5 1.3453(15) . ?
C4 C30 1.4874(15) . ?
C5 C36 1.4832(14) . ?
C6 C11 1.3939(16) . ?
C6 C7 1.3952(17) . ?
C7 C8 1.3876(18) . ?
C7 H7 0.9500 . ?
C8 C9 1.388(2) . ?
C8 H8 0.9500 . ?
C9 C10 1.377(2) . ?
C9 H9 0.9500 . ?
C10 C11 1.3911(19) . ?
C10 H10 0.9500 . ?
C11 H11 0.9500 . ?
C12 C17 1.3979(17) . ?
C12 C13 1.3979(16) . ?
C13 C14 1.3905(18) . ?
C13 H13 0.9500 . ?
C14 C15 1.379(2) . ?
C14 H14 0.9500 . ?
C15 C16 1.382(2) . ?
C15 H15 0.9500 . ?
C16 C17 1.3912(18) . ?
C16 H16 0.9500 . ?
C17 H17 0.9500 . ?
C18 C19 1.4171(16) . ?
C18 C23 1.4223(16) . ?
C19 C20 1.3767(16) . ?
C19 H19 0.9500 . ?
C20 C21 1.398(2) . ?
C20 H20 0.9500 . ?
C21 C22 1.372(2) . ?
C21 H21 0.9500 . ?
C22 C23 1.4140(16) . ?
C22 H22 0.9500 . ?
C23 C24 1.4559(17) . ?
C24 C25 1.4157(16) . ?
C24 C29 1.4221(16) . ?
C25 C26 1.371(2) . ?
C25 H25 0.9500 . ?
C26 C27 1.393(2) . ?
C26 H26 0.9500 . ?
C27 C28 1.3773(17) . ?
C27 H27 0.9500 . ?
C28 C29 1.4149(16) . ?
C28 H28 0.9500 . ?
C30 C31 1.3903(16) . ?
C30 C35 1.3931(15) . ?
C31 C32 1.3910(18) . ?
C31 H31 0.9500 . ?
C32 C33 1.378(2) . ?
C32 H32 0.9500 . ?
C33 C34 1.383(2) . ?
C33 H33 0.9500 . ?
C34 C35 1.3878(17) . ?
C34 H34 0.9500 . ?
C35 H35 0.9500 . ?
C36 C41 1.3947(15) . ?
C36 C37 1.3956(16) . ?
C37 C38 1.3869(16) . ?
C37 H37 0.9500 . ?
C38 C39 1.3833(18) . ?
C38 H38 0.9500 . ?
C39 C40 1.3824(19) . ?
C39 H39 0.9500 . ?
C40 C41 1.3904(17) . ?
C40 H40 0.9500 . ?
C41 H41 0.9500 . ?

loop_
_geom_torsion_atom_site_label_1
_geom_torsion_atom_site_label_2
_geom_torsion_atom_site_label_3
_geom_torsion_atom_site_label_4
_geom_torsion
_geom_torsion_site_symmetry_1
_geom_torsion_site_symmetry_2
_geom_torsion_site_symmetry_3
_geom_torsion_site_symmetry_4
_geom_torsion_publ_flag
C12 C1 C2 C3 -109.82(10) . . . . ?
C6 C1 C2 C3 119.32(10) . . . . ?
C5 C1 C2 C3 2.97(11) . . . . ?
C12 C1 C2 C18 71.11(14) . . . . ?
C6 C1 C2 C18 -59.75(14) . . . . ?
C5 C1 C2 C18 -176.09(10) . . . . ?
C18 C2 C3 C29 -2.63(17) . . . . ?
C1 C2 C3 C29 178.24(9) . . . . ?
C18 C2 C3 C4 177.29(10) . . . . ?
C1 C2 C3 C4 -1.84(12) . . . . ?
C2 C3 C4 C5 -0.33(13) . . . . ?
C29 C3 C4 C5 179.59(11) . . . . ?
C2 C3 C4 C30 179.83(10) . . . . ?
C29 C3 C4 C30 -0.25(18) . . . . ?
C3 C4 C5 C36 -173.73(10) . . . . ?
C30 C4 C5 C36 6.12(17) . . . . ?
C3 C4 C5 C1 2.33(12) . . . . ?
C30 C4 C5 C1 -177.82(10) . . . . ?
C2 C1 C5 C4 -3.21(11) . . . . ?
C12 C1 C5 C4 113.74(10) . . . . ?
C6 C1 C5 C4 -119.38(10) . . . . ?
C2 C1 C5 C36 172.92(10) . . . . ?
C12 C1 C5 C36 -70.14(12) . . . . ?
C6 C1 C5 C36 56.74(13) . . . . ?
C2 C1 C6 C11 114.78(12) . . . . ?
C12 C1 C6 C11 -13.76(15) . . . . ?
C5 C1 C6 C11 -134.96(11) . . . . ?
C2 C1 C6 C7 -62.40(12) . . . . ?
C12 C1 C6 C7 169.06(10) . . . . ?
C5 C1 C6 C7 47.86(13) . . . . ?
C11 C6 C7 C8 2.23(17) . . . . ?
C1 C6 C7 C8 179.59(10) . . . . ?
C6 C7 C8 C9 -1.00(19) . . . . ?
C7 C8 C9 C10 -1.0(2) . . . . ?
C8 C9 C10 C11 1.8(2) . . . . ?
C9 C10 C11 C6 -0.50(19) . . . . ?
C7 C6 C11 C10 -1.49(17) . . . . ?
C1 C6 C11 C10 -178.65(11) . . . . ?
C2 C1 C12 C17 16.50(14) . . . . ?
C6 C1 C12 C17 144.08(10) . . . . ?
C5 C1 C12 C17 -92.74(12) . . . . ?
C2 C1 C12 C13 -170.76(10) . . . . ?
C6 C1 C12 C13 -43.18(14) . . . . ?
C5 C1 C12 C13 80.00(13) . . . . ?
C17 C12 C13 C14 -1.55(18) . . . . ?
C1 C12 C13 C14 -174.49(11) . . . . ?
C12 C13 C14 C15 1.7(2) . . . . ?
C13 C14 C15 C16 -0.4(2) . . . . ?
C14 C15 C16 C17 -0.9(2) . . . . ?
C15 C16 C17 C12 1.0(2) . . . . ?
C13 C12 C17 C16 0.22(17) . . . . ?
C1 C12 C17 C16 173.24(11) . . . . ?
C3 C2 C18 C19 179.58(10) . . . . ?
C1 C2 C18 C19 -1.45(18) . . . . ?
C3 C2 C18 C23 -0.72(16) . . . . ?
C1 C2 C18 C23 178.24(10) . . . . ?
C23 C18 C19 C20 -2.24(17) . . . . ?
C2 C18 C19 C20 177.45(11) . . . . ?
C18 C19 C20 C21 0.21(19) . . . . ?
C19 C20 C21 C22 1.39(19) . . . . ?
C20 C21 C22 C23 -0.91(19) . . . . ?
C21 C22 C23 C18 -1.12(17) . . . . ?
C21 C22 C23 C24 177.87(11) . . . . ?
C19 C18 C23 C22 2.65(16) . . . . ?
C2 C18 C23 C22 -177.05(10) . . . . ?
C19 C18 C23 C24 -176.37(10) . . . . ?
C2 C18 C23 C24 3.93(16) . . . . ?
C22 C23 C24 C25 -3.83(17) . . . . ?
C18 C23 C24 C25 175.14(10) . . . . ?
C22 C23 C24 C29 177.13(10) . . . . ?
C18 C23 C24 C29 -3.90(16) . . . . ?
C29 C24 C25 C26 -1.18(18) . . . . ?
C23 C24 C25 C26 179.75(11) . . . . ?
C24 C25 C26 C27 -0.2(2) . . . . ?
C25 C26 C27 C28 1.2(2) . . . . ?
C26 C27 C28 C29 -0.76(19) . . . . ?
C27 C28 C29 C24 -0.69(17) . . . . ?
C27 C28 C29 C3 179.39(11) . . . . ?
C25 C24 C29 C28 1.62(16) . . . . ?
C23 C24 C29 C28 -179.30(10) . . . . ?
C25 C24 C29 C3 -178.46(10) . . . . ?
C23 C24 C29 C3 0.62(16) . . . . ?
C2 C3 C29 C28 -177.44(10) . . . . ?
C4 C3 C29 C28 2.65(18) . . . . ?
C2 C3 C29 C24 2.64(16) . . . . ?
C4 C3 C29 C24 -177.27(10) . . . . ?
C5 C4 C30 C31 82.75(15) . . . . ?
C3 C4 C30 C31 -97.42(14) . . . . ?
C5 C4 C30 C35 -96.87(14) . . . . ?
C3 C4 C30 C35 82.96(15) . . . . ?
C35 C30 C31 C32 -1.27(19) . . . . ?
C4 C30 C31 C32 179.10(12) . . . . ?
C30 C31 C32 C33 0.8(2) . . . . ?
C31 C32 C33 C34 -0.1(2) . . . . ?
C32 C33 C34 C35 0.0(2) . . . . ?
C33 C34 C35 C30 -0.5(2) . . . . ?
C31 C30 C35 C34 1.16(18) . . . . ?
C4 C30 C35 C34 -179.21(11) . . . . ?
C4 C5 C36 C41 -101.30(14) . . . . ?
C1 C5 C36 C41 83.14(14) . . . . ?
C4 C5 C36 C37 76.40(15) . . . . ?
C1 C5 C36 C37 -99.16(13) . . . . ?
C41 C36 C37 C38 -1.98(17) . . . . ?
C5 C36 C37 C38 -179.78(10) . . . . ?
C36 C37 C38 C39 0.29(18) . . . . ?
C37 C38 C39 C40 1.36(19) . . . . ?
C38 C39 C40 C41 -1.27(19) . . . . ?
C39 C40 C41 C36 -0.47(19) . . . . ?
C37 C36 C41 C40 2.07(17) . . . . ?
C5 C36 C41 C40 179.77(11) . . . . ?
